data_2005146
loop_
_publ_author_name
'Wang, W.'
'Pan, Y.'
'Huang, X.'
'Sun, H.'
'Lu, Z.'
'Sun, X.'

_publ_section_title
;
 (5-Benzyldibenzo[<i>b</i>,<i>d</i>]phosphole 5-oxide)trimethylindium
;
_journal_issue 7
_journal_name_full 'Acta Crystallographica Section C'
_journal_page_first 1661
_journal_page_last 1663
_journal_paper_doi 10.1107/S0108270196001606
_journal_volume 52
_journal_year 1996
_chemical_formula_iupac '[In (C H3)3 (C19 H15 O P)]'
_chemical_formula_sum 'C22 H24 In O P'
_chemical_formula_weight 450.22
_space_group_IT_number 2
_symmetry_cell_setting triclinic
_symmetry_space_group_name_Hall '-P 1'
_symmetry_space_group_name_H-M 'P -1'
_atom_type_scat_source IntTabIV
_cell_angle_alpha 89.45(4)
_cell_angle_beta 105.25(3)
_cell_angle_gamma 91.85(2)
_cell_formula_units_Z 2
_cell_length_a 9.089(2)
_cell_length_b 9.418(3)
_cell_length_c 12.575(8)
_cell_measurement_reflns_used 25
_cell_measurement_temperature 296
_cell_measurement_theta_max 16.94
_cell_measurement_theta_min 10.26
_cell_volume 1038.0(8)
_computing_cell_refinement 'CAD-4 Software'
_computing_data_collection 'CAD-4 Software (Enraf-Nonius, 1989)'
_computing_data_reduction 'TEXSAN PROCESS (Molecular Structure Corporation, 1987)'
_computing_molecular_graphics 'ORTEPII (Johnson, 1976)'
_computing_structure_refinement 'TEXSAN LS, TEXSAN FOUR'
_computing_structure_solution 'DIRDIF (Beurskens et al., 1984)'
_diffrn_measurement_device 'Enraf-Nonius CAD-4'
_diffrn_measurement_method '\w/2\q scans'
_diffrn_radiation_type MoK\a
_diffrn_radiation_wavelength 0.71073
_diffrn_reflns_av_R_equivalents 0.0117
_diffrn_reflns_limit_h_max 10
_diffrn_reflns_limit_h_min 0
_diffrn_reflns_limit_k_max 11
_diffrn_reflns_limit_k_min -11
_diffrn_reflns_limit_l_max 14
_diffrn_reflns_limit_l_min -14
_diffrn_reflns_number 3896
_diffrn_reflns_theta_max 25
_diffrn_standards_decay_% 1.7
_diffrn_standards_interval_count 300
_diffrn_standards_number 3
_exptl_absorpt_coefficient_mu 1.202
_exptl_absorpt_correction_T_max 1.000
_exptl_absorpt_correction_T_min 0.9477
_exptl_absorpt_correction_type 'empirical, \y-scan (TEXSAN; Molecular Structure Corporation, 1987)'
_exptl_crystal_colour colourless
_exptl_crystal_density_diffrn 1.44
_exptl_crystal_description prism
_exptl_crystal_size_max 0.90
_exptl_crystal_size_mid 0.70
_exptl_crystal_size_min 0.40
_refine_diff_density_max 0.76
_refine_diff_density_min -1.03
_refine_ls_extinction_method none
_refine_ls_goodness_of_fit_obs 1.90
_refine_ls_hydrogen_treatment noref
_refine_ls_number_parameters 226
_refine_ls_number_reflns 3353
_refine_ls_R_factor_obs 0.044
_refine_ls_shift/esd_max 0.004
_refine_ls_structure_factor_coef F
_refine_ls_weighting_details w=1/\s^2^(F)
_refine_ls_weighting_scheme calc
_refine_ls_wR_factor_obs 0.057
_reflns_number_observed 3353
_reflns_number_total 3641
_reflns_observed_criterion I>3\s(I)
_cod_data_source_file kh1081.cif
_cod_data_source_block kh1081a
_cod_depositor_comments
;
The following automatic conversions were performed:

'_refine_ls_weighting_scheme' value ' w=1/\s^2^(F)' was changed to
'calc'. New tag '_refine_ls_weighting_details' was created. The value
of the new tag was set to 'w=1/\s^2^(F)'.

Automatic conversion script
Id: cif_fix_values 3143 2015-03-26 13:38:13Z robertas 
;
_cod_database_code 2005146

loop_
_symmetry_equiv_pos_as_xyz
x,y,z
-x,-y,-z

loop_
_atom_site_label
_atom_site_fract_x
_atom_site_fract_y
_atom_site_fract_z
_atom_site_B_iso_or_equiv
In 1.01482(3) .15638(3) .13305(2) 3.99(2)
P .84010(10) .40130(10) .26165(7) 3.07(3)
O .9748(3) .3312(3) .2433(2) 4.20(10)
C(1) .8767(4) .5646(4) .3375(3) 3.30(10)
C(2) .9508(5) .6873(4) .3163(3) 4.3(2)
C(3) .9565(6) .8041(5) .3826(4) 5.3(2)
C(4) .8918(6) .7971(5) .4698(4) 5.5(2)
C(5) .8158(6) .6743(5) .4911(3) 4.7(2)
C(6) .8082(4) .5559(4) .4256(3) 3.30(10)
C(7) .7367(4) .4159(4) .4355(3) 3.60(10)
C(8) .6629(5) .3751(5) .5158(3) 5.1(2)
C(9) .6065(6) .2379(6) .5157(4) 6.1(2)
C(10) .6204(6) .1411(5) .4380(4) 5.9(2)
C(11) .6915(5) .1806(5) .3571(4) 4.8(2)
C(12) .7468(4) .3183(4) .3569(3) 3.40(10)
C(13) .6972(4) .4348(4) .1331(3) 3.70(10)
C(14) .5699(4) .5207(4) .1488(3) 3.40(10)
C(15) .4430(5) .4572(5) .1731(3) 4.5(2)
C(16) .3291(5) .5392(7) .1914(4) 5.9(2)
C(17) .3390(6) .6834(7) .1854(5) 6.4(2)
C(18) .4625(6) .7473(5) .1607(5) 6.0(2)
C(19) .5766(5) .6656(4) .1410(3) 4.4(2)
C(20) .7997(6) .0373(5) .1023(4) 5.8(2)
C(21) 1.2176(6) .0777(6) .2467(5) 6.3(2)
C(22) 1.0507(6) .2870(6) -.0004(4) 5.7(2)
H(1) .9974 .6913 .2570 5.1
H(2) 1.0053 .8899 .3678 6.3
H(3) .8993 .8774 .5162 6.6
H(4) .7692 .6717 .5505 5.6
H(5) .6518 .4411 .5696 6.1
H(6) .5569 .2093 .5705 7.4
H(7) .5810 .0467 .4399 7.1
H(8) .7019 .1145 .3031 5.8
H(9) .7451 .4845 .0845 4.4
H(10) .6563 .3463 .1013 4.4
H(11) .4343 .3566 .1771 5.3
H(12) .2428 .4946 .2085 7.1
H(13) .2602 .7393 .1983 7.7
H(14) .4704 .8480 .1571 7.2
H(15) .6609 .7110 .1218 5.3
H(16) .7188 .0969 .0671 7.0
H(17) .8017 -0.0415 .0561 7.0
H(18) .7842 .0041 .1703 7.0
H(19) 1.1941 .0477 .3129 7.5
H(20) 1.2534 -0.0004 .2145 7.5
H(21) 1.2943 .1511 .2628 7.5
H(22) 1.1355 .3504 .0267 6.8
H(23) 1.0704 .2282 -0.0557 6.8
H(24) .9622 .3398 -0.0308 6.8

loop_
_geom_angle_atom_site_label_1
_geom_angle_atom_site_label_2
_geom_angle_atom_site_label_3
_geom_angle
_geom_angle_publ_flag
C(22) In C(21) 116.1(2) yes
C(22) In O 98.4(2) yes
C(21) In O 96.3(2) yes
O P C(1) 116.4(2) yes
O P C(13) 112.1(2) yes
C(1) P C(13) 107.5(2) yes
P O In 135.9(2) yes
C(2) C(1) P 129.2(3) yes
C(5) C(6) C(1) 118.4(4) yes
C(1) C(6) C(7) 113.3(3) yes
C(12) C(7) C(6) 114.9(3) yes
C(11) C(12) C(7) 122.3(3) yes
C(7) C(12) P 109.2(3) yes
C(22) In C(20) 116.6(2) yes
C(21) In C(20) 120.7(2) yes
C(20) In O 100.9(2) yes
O P C(12) 117.4(2) yes
C(1) P C(12) 93.1(2) yes
C(12) P C(13) 108.5(2) yes
C(2) C(1) C(6) 121.5(3) yes
C(6) C(1) P 109.2(3) yes
C(5) C(6) C(7) 128.2(3) yes
C(12) C(7) C(8) 118.8(4) yes
C(8) C(7) C(6) 126.3(4) yes
C(11) C(12) P 128.4(3) yes
C(3) C(2) C(1) 119.0(4) no
C(4) C(3) C(2) 120.4(4) no
C(3) C(4) C(5) 120.9(4) no
C(6) C(5) C(4) 119.7(4) no
C(9) C(8) C(7) 119.0(4) no
C(10) C(9) C(8) 121.4(4) no
C(9) C(10) C(11) 120.3(4) no
C(12) C(11) C(10) 118.2(4) no
C(14) C(13) P 112.8(2) no
C(19) C(14) C(15) 118.2(4) no
C(19) C(14) C(13) 120.5(4) no
C(15) C(14) C(13) 121.3(4) no
C(16) C(15) C(14) 120.3(4) no
C(17) C(16) C(15) 120.7(5) no
C(16) C(17) C(18) 119.6(4) no
C(17) C(18) C(19) 120.0(5) no
C(14) C(19) C(18) 121.1(4) no
H(1) C(2) C(3) 120.51 no
H(1) C(2) C(1) 120.51 no
H(2) C(3) C(4) 119.80 no
H(2) C(3) C(2) 119.81 no
H(3) C(4) C(3) 119.52 no
H(3) C(4) C(5) 119.53 no
H(4) C(5) C(6) 120.13 no
H(4) C(5) C(4) 120.13 no
H(5) C(8) C(9) 120.52 no
H(5) C(8) C(7) 120.52 no
H(6) C(9) C(10) 119.29 no
H(6) C(9) C(8) 119.30 no
H(7) C(10) C(9) 119.86 no
H(7) C(10) C(11) 119.88 no
H(8) C(11) C(12) 120.92 no
H(8) C(11) C(10) 120.92 no
H(9) C(13) H(10) 109.48 no
H(9) C(13) C(14) 108.62 no
H(9) C(13) P 108.65 no
H(10) C(13) C(14) 108.63 no
H(10) C(13) P 108.65 no
H(11) C(15) C(16) 119.83 no
H(11) C(15) C(14) 119.83 no
H(12) C(16) C(17) 119.66 no
H(12) C(16) C(15) 119.66 no
H(13) C(17) C(16) 120.20 no
H(13) C(17) C(18) 120.16 no
H(14) C(18) C(17) 119.97 no
H(14) C(18) C(19) 119.99 no
H(15) C(19) C(14) 119.46 no
H(15) C(19) C(18) 119.44 no
H(16) C(20) H(18) 109.48 no
H(16) C(20) H(17) 109.47 no
H(16) C(20) In 109.47 no
H(18) C(20) H(17) 109.48 no
H(18) C(20) In 109.47 no
H(17) C(20) In 109.47 no
H(19) C(21) H(21) 109.48 no
H(19) C(21) H(20) 109.46 no
H(19) C(21) In 109.48 no
H(21) C(21) H(20) 109.46 no
H(21) C(21) In 109.48 no
H(20) C(21) In 109.47 no
H(23) C(22) H(24) 109.49 no
H(23) C(22) H(22) 109.48 no
H(24) C(22) H(22) 109.46 no
H(24) C(22) In 109.47 no
H(22) C(22) In 109.46 no

loop_
_geom_bond_atom_site_label_1
_geom_bond_atom_site_label_2
_geom_bond_distance
_geom_bond_publ_flag
In C(22) 2.158(5) yes
In C(20) 2.168(5) yes
P O 1.481(3) yes
P C(12) 1.800(3) yes
In C(21) 2.161(5) yes
In O 2.261(3) yes
P C(1) 1.793(4) yes
P C(13) 1.819(4) yes
C(1) C(2) 1.378(5) no
C(1) C(6) 1.407(5) no
C(2) C(3) 1.377(6) no
C(3) C(4) 1.375(7) no
C(4) C(5) 1.388(7) no
C(5) C(6) 1.382(6) no
C(6) C(7) 1.469(5) yes
C(7) C(12) 1.379(5) no
C(7) C(8) 1.396(5) no
C(8) C(9) 1.375(8) no
C(9) C(10) 1.375(8) no
C(10) C(11) 1.384(6) no
C(11) C(12) 1.375(6) no
C(13) C(14) 1.488(5) no
C(14) C(19) 1.368(6) no
C(14) C(15) 1.386(6) no
C(15) C(16) 1.379(7) no
C(16) C(17) 1.361(8) no
C(17) C(18) 1.362(8) no
C(18) C(19) 1.385(6) no
C(2) H(1) 0.950 no
C(3) H(2) 0.950 no
C(4) H(3) 0.950 no
C(5) H(4) 0.950 no
C(8) H(5) 0.950 no
C(9) H(6) 0.950 no
C(10) H(7) 0.950 no
C(11) H(8) 0.950 no
C(13) H(9) 0.950 no
C(13) H(10) 0.950 no
C(15) H(11) 0.950 no
C(16) H(12) 0.950 no
C(17) H(13) 0.950 no
C(18) H(14) 0.950 no
C(19) H(15) 0.950 no
C(20) H(16) 0.950 no
C(20) H(18) 0.950 no
C(20) H(17) 0.950 no
C(21) H(19) 0.950 no
C(21) H(21) 0.950 no
C(21) H(20) 0.950 no
C(22) H(23) 0.950 no
C(22) H(24) 0.950 no
C(22) H(22) 0.950 no
